data_1553197
loop_
_publ_author_name
'Acharya, A.'
'Eickhoff, J. A.'
'Chen, K.'
'Catalano, V. J.'
'Jeffrey, C. S.'

_publ_section_title
;
 Access to bicyclic hydroxamate macrocycles via intramolecular aza-(4 + 3)
 cyloaddition reactions of aza-oxyallylic cation intermediates
;
_journal_issue 3
_journal_name_full 'Organic Chemistry Frontiers'
_journal_page_first 330
_journal_paper_doi 10.1039/C5QO00315F
_journal_volume 3
_journal_year 2016
_chemical_formula_moiety 'C15 H24 Br N O5'
_chemical_formula_sum 'C15 H24 Br N O5'
_chemical_formula_weight 378.26
_chemical_name_common 20
_chemical_name_systematic
()-(1S,11S,13R,14R,Z)-14-Bromo-11,13-dimethoxy-15,15-dimethyl-2.5.12-trioxa-4-azatricyclo[9.2.1.13,13]pentadec-3-ene
_space_group_crystal_system triclinic
_space_group_IT_number 2
_space_group_name_Hall '-P 1'
_space_group_name_H-M_alt 'P -1'
_atom_sites_solution_hydrogens geom
_atom_sites_solution_primary heavy
_audit_creation_date 2013-12-06
_audit_creation_method
; 
  Olex2 1.2 
  (compiled Apr 23 2013 17:59:47, GUI svn.r4466) 
;
_audit_update_record
;
2015-10-06 deposited with the CCDC.
2015-12-28 downloaded from the CCDC.
;
_cell_angle_alpha 116.0658(15)
_cell_angle_beta 107.1142(16)
_cell_angle_gamma 90.5266(17)
_cell_formula_units_Z 2
_cell_length_a 8.8508(8)
_cell_length_b 10.0352(8)
_cell_length_c 10.7879(9)
_cell_measurement_reflns_used 1730
_cell_measurement_temperature 100(2)
_cell_measurement_theta_max 22.24
_cell_measurement_theta_min 2.23
_cell_volume 811.83(12)
_computing_cell_refinement 'Bruker SAINT'
_computing_data_collection 'Bruker APEX2'
_computing_data_reduction 'Bruker SAINT'
_computing_molecular_graphics
; 
O. V. Dolomanov, L. J. Bourhis, R. J. Gildea, J. A. K. Howard and H. Puschmann, 
OLEX2: a complete structure solution, refinement and analysis program. 
J. Appl. Cryst. (2009). 42, 339-341. 
;
_computing_publication_material
; 
O. V. Dolomanov, L. J. Bourhis, R. J. Gildea, J. A. K. Howard and H. Puschmann, 
OLEX2: a complete structure solution, refinement and analysis program. 
J. Appl. Cryst. (2009). 42, 339-341. 
;
_computing_structure_refinement
; 
XL, G.M. Sheldrick, Acta Cryst. 
(2008). A64, 112-122 
;
_computing_structure_solution
; 
XS, G.M. Sheldrick, Acta Cryst. 
(2008). A64, 112-122 
;
_diffrn_ambient_temperature 99.65
_diffrn_measured_fraction_theta_full 1.000
_diffrn_measured_fraction_theta_max 1.000
_diffrn_measurement_device_type 'Bruker APEX-II CCD'
_diffrn_measurement_method '\f and \w scans'
_diffrn_radiation_type 'Mo K\a'
_diffrn_radiation_wavelength 0.71073
_diffrn_reflns_av_R_equivalents 0.0794
_diffrn_reflns_av_unetI/netI 0.0611
_diffrn_reflns_Laue_measured_fraction_full 1.000
_diffrn_reflns_Laue_measured_fraction_max 1.000
_diffrn_reflns_limit_h_max 10
_diffrn_reflns_limit_h_min -10
_diffrn_reflns_limit_k_max 12
_diffrn_reflns_limit_k_min -12
_diffrn_reflns_limit_l_max 13
_diffrn_reflns_limit_l_min -13
_diffrn_reflns_number 14678
_diffrn_reflns_point_group_measured_fraction_full 1.000
_diffrn_reflns_point_group_measured_fraction_max 1.000
_diffrn_reflns_theta_full 25.242
_diffrn_reflns_theta_max 25.496
_diffrn_reflns_theta_min 2.228
_diffrn_standards_number 0
_exptl_absorpt_coefficient_mu 2.555
_exptl_absorpt_correction_T_max 0.7456
_exptl_absorpt_correction_T_min 0.6440
_exptl_absorpt_correction_type multi-scan
_exptl_absorpt_process_details
; 
SADABS-2012/1 (Bruker,2012) was used for absorption correction. 
wR2(int) was 0.0847 before and 0.0638 after correction. 
The Ratio of minimum to maximum transmission is 0.8637. 
The \l/2 correction factor is 0.0015. 
;
_exptl_crystal_colour colourless
_exptl_crystal_colour_lustre clear
_exptl_crystal_density_diffrn 1.547
_exptl_crystal_description block
_exptl_crystal_F_000 392
_exptl_crystal_recrystallization_method 'Re-crystallisation from solvent: '
_exptl_crystal_size_max 0.142
_exptl_crystal_size_mid 0.129
_exptl_crystal_size_min 0.082
_refine_diff_density_max 0.396
_refine_diff_density_min -0.384
_refine_diff_density_rms 0.087
_refine_ls_extinction_method none
_refine_ls_goodness_of_fit_ref 1.000
_refine_ls_hydrogen_treatment constr
_refine_ls_matrix_type full
_refine_ls_number_parameters 203
_refine_ls_number_reflns 3029
_refine_ls_number_restraints 0
_refine_ls_restrained_S_all 1.000
_refine_ls_R_factor_all 0.0483
_refine_ls_R_factor_gt 0.0365
_refine_ls_shift/su_max 0.016
_refine_ls_shift/su_mean 0.001
_refine_ls_structure_factor_coef Fsqd
_refine_ls_weighting_details 'w=1/[\s^2^(Fo^2^)+(0.0287P)^2^] where P=(Fo^2^+2Fc^2^)/3'
_refine_ls_weighting_scheme calc
_refine_ls_wR_factor_gt 0.0694
_refine_ls_wR_factor_ref 0.0722
_reflns_Friedel_coverage 0.000
_reflns_number_gt 2538
_reflns_number_total 3029
_reflns_threshold_expression 'I > 2\s(I)'
_cod_data_source_file c5qo00315f2.cif
_cod_data_source_block aa001_0m
_cod_database_code 1553197
_olex2_refinement_description
; 
1. Fixed Uiso 
 At 1.2 times of: 
  All C(H) groups, All C(H,H) groups 
 At 1.5 times of: 
  All C(H,H,H) groups 
2.a Ternary CH refined with riding coordinates: 
 C5(H5), C4(H4) 
2.b Secondary CH2 refined with riding coordinates: 
 C7(H7a,H7b), C8(H8a,H8b), C11(H11a,H11b), C9(H9a,H9b), C10(H10a,H10b) 
2.c Idealised Me refined as rotating group: 
 C15(H15a,H15b,H15c), C14(H14a,H14b,H14c), C12(H12a,H12b,H12c), C13(H13a,H13b, 
 H13c) 
;
_shelx_estimated_absorpt_t_max 0.818
_shelx_estimated_absorpt_t_min 0.713

loop_
_space_group_symop_operation_xyz
'x, y, z'
'-x, -y, -z'

loop_
_atom_site_label
_atom_site_type_symbol
_atom_site_fract_x
_atom_site_fract_y
_atom_site_fract_z
_atom_site_U_iso_or_equiv
_atom_site_adp_type
_atom_site_occupancy
_atom_site_site_symmetry_order
_atom_site_calc_flag
_atom_site_refinement_flags_posn
_atom_site_refinement_flags_adp
Br1 Br 0.74209(4) 0.65046(4) 0.80397(3) 0.01777(11) Uani 1 1 d . .
O5 O 1.0140(2) 0.7475(2) 1.0595(2) 0.0175(5) Uani 1 1 d . .
C5 C 0.7326(3) 0.6611(3) 0.9859(3) 0.0149(7) Uani 1 1 d . .
H5 H 0.6869 0.5600 0.9676 0.018 Uiso 1 1 calc R U
N1 N 0.5810(3) 0.8242(3) 1.3710(3) 0.0170(6) Uani 1 1 d . .
O1 O 0.5437(2) 0.7307(2) 1.1212(2) 0.0130(5) Uani 1 1 d . .
O3 O 0.8755(2) 0.8565(2) 1.2231(2) 0.0144(5) Uani 1 1 d . .
O2 O 0.5176(2) 0.6719(2) 1.3264(2) 0.0172(5) Uani 1 1 d . .
C6 C 0.8971(3) 0.7179(3) 1.1117(3) 0.0137(7) Uani 1 1 d . .
C2 C 0.6616(4) 0.9876(3) 1.2804(3) 0.0147(7) Uani 1 1 d . .
C1 C 0.5876(3) 0.8412(3) 1.2631(3) 0.0134(7) Uani 1 1 d . .
C4 C 0.6261(3) 0.7749(3) 1.0439(3) 0.0130(7) Uani 1 1 d . .
H4 H 0.5510 0.7938 0.9658 0.016 Uiso 1 1 calc R U
C7 C 0.9447(4) 0.6134(3) 1.1806(3) 0.0170(7) Uani 1 1 d . .
H7A H 1.0347 0.6699 1.2733 0.020 Uiso 1 1 calc R U
H7B H 0.9855 0.5294 1.1144 0.020 Uiso 1 1 calc R U
C15 C 1.1736(3) 0.8041(4) 1.1622(3) 0.0232(8) Uani 1 1 d . .
H15A H 1.2406 0.8392 1.1212 0.035 Uiso 1 1 calc R U
H15B H 1.2182 0.7239 1.1825 0.035 Uiso 1 1 calc R U
H15C H 1.1711 0.8879 1.2533 0.035 Uiso 1 1 calc R U
C3 C 0.7441(3) 0.9152(3) 1.1637(3) 0.0125(6) Uani 1 1 d . .
C8 C 0.8145(4) 0.5460(3) 1.2139(3) 0.0186(7) Uani 1 1 d . .
H8A H 0.8022 0.4350 1.1617 0.022 Uiso 1 1 calc R U
H8B H 0.7113 0.5753 1.1758 0.022 Uiso 1 1 calc R U
C11 C 0.5955(4) 0.6382(4) 1.4450(3) 0.0203(7) Uani 1 1 d . .
H11A H 0.5136 0.5896 1.4643 0.024 Uiso 1 1 calc R U
H11B H 0.6487 0.7333 1.5346 0.024 Uiso 1 1 calc R U
C9 C 0.8514(4) 0.5971(4) 1.3787(3) 0.0247(8) Uani 1 1 d . .
H9A H 0.9513 0.5626 1.4156 0.030 Uiso 1 1 calc R U
H9B H 0.8700 0.7083 1.4317 0.030 Uiso 1 1 calc R U
C10 C 0.7173(4) 0.5372(4) 1.4125(4) 0.0262(8) Uani 1 1 d . .
H10A H 0.6616 0.4393 1.3278 0.031 Uiso 1 1 calc R U
H10B H 0.7661 0.5187 1.4975 0.031 Uiso 1 1 calc R U
O4 O 0.7816(2) 1.0006(2) 1.1000(2) 0.0182(5) Uani 1 1 d . .
C14 C 0.9163(4) 1.1178(4) 1.1876(4) 0.0270(8) Uani 1 1 d . .
H14A H 0.9530 1.1476 1.1247 0.040 Uiso 1 1 calc R U
H14B H 1.0030 1.0819 1.2394 0.040 Uiso 1 1 calc R U
H14C H 0.8856 1.2045 1.2588 0.040 Uiso 1 1 calc R U
C12 C 0.5307(4) 1.0691(3) 1.2309(3) 0.0206(7) Uani 1 1 d . .
H12A H 0.4634 1.0031 1.1297 0.031 Uiso 1 1 calc R U
H12B H 0.5800 1.1606 1.2370 0.031 Uiso 1 1 calc R U
H12C H 0.4646 1.0960 1.2944 0.031 Uiso 1 1 calc R U
C13 C 0.7704(4) 1.0887(3) 1.4368(3) 0.0193(7) Uani 1 1 d . .
H13A H 0.7067 1.1179 1.5024 0.029 Uiso 1 1 calc R U
H13B H 0.8212 1.1790 1.4419 0.029 Uiso 1 1 calc R U
H13C H 0.8531 1.0344 1.4666 0.029 Uiso 1 1 calc R U

loop_
_atom_site_aniso_label
_atom_site_aniso_U_11
_atom_site_aniso_U_22
_atom_site_aniso_U_33
_atom_site_aniso_U_23
_atom_site_aniso_U_13
_atom_site_aniso_U_12
Br1 0.01943(18) 0.02261(18) 0.01222(16) 0.00918(13) 0.00480(12) 0.00208(13)
O5 0.0133(11) 0.0255(12) 0.0157(11) 0.0107(10) 0.0058(9) 0.0021(9)
C5 0.0164(17) 0.0168(16) 0.0131(15) 0.0080(13) 0.0056(13) 0.0018(13)
N1 0.0170(14) 0.0162(14) 0.0200(14) 0.0095(12) 0.0074(12) 0.0019(11)
O1 0.0140(11) 0.0124(11) 0.0116(10) 0.0046(9) 0.0045(9) -0.0015(9)
O3 0.0131(11) 0.0137(11) 0.0155(11) 0.0072(9) 0.0029(9) 0.0022(9)
O2 0.0195(12) 0.0150(11) 0.0193(11) 0.0114(9) 0.0039(9) -0.0024(9)
C6 0.0137(16) 0.0164(16) 0.0132(15) 0.0079(13) 0.0057(13) 0.0018(13)
C2 0.0160(17) 0.0141(16) 0.0156(16) 0.0087(13) 0.0047(13) 0.0058(13)
C1 0.0113(16) 0.0136(16) 0.0164(16) 0.0077(13) 0.0050(13) 0.0054(13)
C4 0.0146(16) 0.0167(16) 0.0123(15) 0.0109(13) 0.0038(13) 0.0010(13)
C7 0.0163(17) 0.0187(17) 0.0169(16) 0.0097(14) 0.0045(13) 0.0042(14)
C15 0.0090(17) 0.038(2) 0.0232(18) 0.0149(16) 0.0048(14) 0.0009(15)
C3 0.0112(16) 0.0133(16) 0.0164(16) 0.0105(13) 0.0036(13) 0.0021(12)
C8 0.0215(18) 0.0166(17) 0.0210(17) 0.0117(14) 0.0068(14) 0.0053(14)
C11 0.0277(19) 0.0235(18) 0.0154(16) 0.0148(14) 0.0060(14) 0.0001(15)
C9 0.0215(18) 0.034(2) 0.0244(18) 0.0205(16) 0.0043(15) 0.0053(16)
C10 0.031(2) 0.028(2) 0.0248(19) 0.0160(16) 0.0096(16) 0.0066(16)
O4 0.0196(12) 0.0180(11) 0.0185(11) 0.0123(9) 0.0025(9) -0.0032(9)
C14 0.0256(19) 0.0222(18) 0.033(2) 0.0174(16) 0.0018(16) -0.0095(15)
C12 0.0250(19) 0.0168(17) 0.0194(17) 0.0079(14) 0.0074(15) 0.0059(14)
C13 0.0250(19) 0.0139(16) 0.0140(16) 0.0043(13) 0.0034(14) -0.0006(14)

loop_
_atom_type_symbol
_atom_type_description
_atom_type_scat_dispersion_real
_atom_type_scat_dispersion_imag
_atom_type_scat_source
C C 0.0033 0.0016 'International Tables Vol C Tables 4.2.6.8 and 6.1.1.4'
H H 0.0000 0.0000 'International Tables Vol C Tables 4.2.6.8 and 6.1.1.4'
N N 0.0061 0.0033 'International Tables Vol C Tables 4.2.6.8 and 6.1.1.4'
O O 0.0106 0.0060 'International Tables Vol C Tables 4.2.6.8 and 6.1.1.4'
Br Br -0.2901 2.4595 'International Tables Vol C Tables 4.2.6.8 and 6.1.1.4'

loop_
_geom_angle_atom_site_label_1
_geom_angle_atom_site_label_2
_geom_angle_atom_site_label_3
_geom_angle
C6 O5 C15 116.3(2)
Br1 C5 H5 109.5
C6 C5 Br1 114.07(19)
C6 C5 H5 109.5
C4 C5 Br1 109.21(19)
C4 C5 H5 109.5
C4 C5 C6 104.9(2)
C1 N1 O2 111.3(2)
C1 O1 C4 108.7(2)
C3 O3 C6 111.2(2)
N1 O2 C11 107.3(2)
O5 C6 C5 108.6(2)
O5 C6 O3 109.8(2)
O5 C6 C7 111.9(2)
O3 C6 C5 104.4(2)
O3 C6 C7 107.4(2)
C7 C6 C5 114.5(2)
C1 C2 C3 96.0(2)
C1 C2 C12 110.2(2)
C1 C2 C13 112.0(2)
C12 C2 C3 110.2(2)
C13 C2 C3 116.9(3)
C13 C2 C12 110.7(2)
N1 C1 O1 125.8(3)
N1 C1 C2 122.5(3)
O1 C1 C2 111.5(2)
C5 C4 H4 112.5
O1 C4 C5 110.5(2)
O1 C4 H4 112.5
O1 C4 C3 104.1(2)
C3 C4 C5 104.0(2)
C3 C4 H4 112.5
C6 C7 H7A 108.0
C6 C7 H7B 108.0
C6 C7 C8 117.3(3)
H7A C7 H7B 107.2
C8 C7 H7A 108.0
C8 C7 H7B 108.0
O5 C15 H15A 109.5
O5 C15 H15B 109.5
O5 C15 H15C 109.5
H15A C15 H15B 109.5
H15A C15 H15C 109.5
H15B C15 H15C 109.5
O3 C3 C2 107.3(2)
O3 C3 C4 103.4(2)
C4 C3 C2 104.5(2)
O4 C3 O3 114.1(2)
O4 C3 C2 117.7(2)
O4 C3 C4 108.5(2)
C7 C8 H8A 108.9
C7 C8 H8B 108.9
C7 C8 C9 113.3(3)
H8A C8 H8B 107.7
C9 C8 H8A 108.9
C9 C8 H8B 108.9
O2 C11 H11A 109.1
O2 C11 H11B 109.1
O2 C11 C10 112.6(3)
H11A C11 H11B 107.8
C10 C11 H11A 109.1
C10 C11 H11B 109.1
C8 C9 H9A 108.9
C8 C9 H9B 108.9
H9A C9 H9B 107.7
C10 C9 C8 113.3(3)
C10 C9 H9A 108.9
C10 C9 H9B 108.9
C11 C10 C9 115.1(3)
C11 C10 H10A 108.5
C11 C10 H10B 108.5
C9 C10 H10A 108.5
C9 C10 H10B 108.5
H10A C10 H10B 107.5
C3 O4 C14 116.5(2)
O4 C14 H14A 109.5
O4 C14 H14B 109.5
O4 C14 H14C 109.5
H14A C14 H14B 109.5
H14A C14 H14C 109.5
H14B C14 H14C 109.5
C2 C12 H12A 109.5
C2 C12 H12B 109.5
C2 C12 H12C 109.5
H12A C12 H12B 109.5
H12A C12 H12C 109.5
H12B C12 H12C 109.5
C2 C13 H13A 109.5
C2 C13 H13B 109.5
C2 C13 H13C 109.5
H13A C13 H13B 109.5
H13A C13 H13C 109.5
H13B C13 H13C 109.5

loop_
_geom_bond_atom_site_label_1
_geom_bond_atom_site_label_2
_geom_bond_distance
Br1 C5 1.946(3)
O5 C6 1.400(3)
O5 C15 1.434(3)
C5 H5 1.0000
C5 C6 1.558(4)
C5 C4 1.524(4)
N1 O2 1.436(3)
N1 C1 1.266(4)
O1 C1 1.369(3)
O1 C4 1.449(3)
O3 C6 1.445(3)
O3 C3 1.420(3)
O2 C11 1.445(3)
C6 C7 1.530(4)
C2 C1 1.514(4)
C2 C3 1.546(4)
C2 C12 1.528(4)
C2 C13 1.525(4)
C4 H4 1.0000
C4 C3 1.524(4)
C7 H7A 0.9900
C7 H7B 0.9900
C7 C8 1.535(4)
C15 H15A 0.9800
C15 H15B 0.9800
C15 H15C 0.9800
C3 O4 1.401(3)
C8 H8A 0.9900
C8 H8B 0.9900
C8 C9 1.544(4)
C11 H11A 0.9900
C11 H11B 0.9900
C11 C10 1.498(4)
C9 H9A 0.9900
C9 H9B 0.9900
C9 C10 1.528(4)
C10 H10A 0.9900
C10 H10B 0.9900
O4 C14 1.425(3)
C14 H14A 0.9800
C14 H14B 0.9800
C14 H14C 0.9800
C12 H12A 0.9800
C12 H12B 0.9800
C12 H12C 0.9800
C13 H13A 0.9800
C13 H13B 0.9800
C13 H13C 0.9800

loop_
_geom_torsion_atom_site_label_1
_geom_torsion_atom_site_label_2
_geom_torsion_atom_site_label_3
_geom_torsion_atom_site_label_4
_geom_torsion
Br1 C5 C6 O5 -0.2(3)
Br1 C5 C6 O3 116.9(2)
Br1 C5 C6 C7 -126.0(2)
Br1 C5 C4 O1 147.85(18)
Br1 C5 C4 C3 -100.9(2)
O5 C6 C7 C8 -167.9(2)
C5 C6 C7 C8 -43.8(4)
C5 C4 C3 O3 -33.5(3)
C5 C4 C3 C2 -145.6(2)
C5 C4 C3 O4 88.1(3)
N1 O2 C11 C10 -106.0(3)
O1 C4 C3 O3 82.4(2)
O1 C4 C3 C2 -29.8(3)
O1 C4 C3 O4 -156.1(2)
O3 C6 C7 C8 71.6(3)
O3 C3 O4 C14 -51.6(3)
O2 N1 C1 O1 -1.1(4)
O2 N1 C1 C2 -175.1(2)
O2 C11 C10 C9 58.2(4)
C6 C5 C4 O1 -89.5(3)
C6 C5 C4 C3 21.7(3)
C6 O3 C3 C2 144.0(2)
C6 O3 C3 C4 33.9(3)
C6 O3 C3 O4 -83.7(3)
C6 C7 C8 C9 -116.3(3)
C2 C3 O4 C14 75.5(3)
C1 N1 O2 C11 146.9(3)
C1 O1 C4 C5 119.4(2)
C1 O1 C4 C3 8.2(3)
C1 C2 C3 O3 -72.4(2)
C1 C2 C3 C4 37.0(3)
C1 C2 C3 O4 157.3(2)
C4 C5 C6 O5 -119.7(2)
C4 C5 C6 O3 -2.6(3)
C4 C5 C6 C7 114.5(3)
C4 O1 C1 N1 -157.0(3)
C4 O1 C1 C2 17.7(3)
C4 C3 O4 C14 -166.3(2)
C7 C8 C9 C10 176.7(3)
C15 O5 C6 C5 178.8(2)
C15 O5 C6 O3 65.2(3)
C15 O5 C6 C7 -53.9(3)
C3 O3 C6 O5 96.4(3)
C3 O3 C6 C5 -19.8(3)
C3 O3 C6 C7 -141.8(2)
C3 C2 C1 N1 140.5(3)
C3 C2 C1 O1 -34.3(3)
C8 C9 C10 C11 -91.9(3)
C12 C2 C1 N1 -105.4(3)
C12 C2 C1 O1 79.8(3)
C12 C2 C3 O3 173.5(2)
C12 C2 C3 C4 -77.1(3)
C12 C2 C3 O4 43.2(3)
C13 C2 C1 N1 18.3(4)
C13 C2 C1 O1 -156.5(2)
C13 C2 C3 O3 46.0(3)
C13 C2 C3 C4 155.4(2)
C13 C2 C3 O4 -84.3(3)
